data_7005109
loop_
_publ_author_name
'Baudron, St\'ephane A'
'Hosseini, Mir Wais'
'Kyritsakas, Nathalie'
'Kurmoo, Mohamedally'

_publ_section_title
;
 A stepwise approach to the formation of heterometallic discrete
 complexes and infinite architectures.
;
_journal_issue 11
_journal_name_full 'Dalton transactions (Cambridge, England : 2003)'
_journal_page_first 1129
_journal_page_last 1139
_journal_paper_doi 10.1039/b616841h
_journal_year 2007
_chemical_formula_moiety '2(C18 H14 N4 S2), C H Cl3'
_chemical_formula_sum 'C37 H29 Cl3 N8 S4'
_chemical_formula_weight 820.27
_chemical_name_systematic
;
?
;
_space_group_IT_number 2
_symmetry_cell_setting triclinic
_symmetry_space_group_name_Hall '-P 1'
_symmetry_space_group_name_H-M 'P -1'
_atom_sites_solution_hydrogens geom
_atom_sites_solution_primary direct
_atom_sites_solution_secondary difmap
_audit_creation_method SHELXL-97
_cell_angle_alpha 98.334(2)
_cell_angle_beta 104.786(2)
_cell_angle_gamma 110.780(2)
_cell_formula_units_Z 2
_cell_length_a 10.4143(3)
_cell_length_b 13.9395(4)
_cell_length_c 14.7757(4)
_cell_measurement_reflns_used 3502
_cell_measurement_temperature 173(2)
_cell_measurement_theta_max 0.00
_cell_measurement_theta_min 0.00
_cell_volume 1872.10(10)
_computing_cell_refinement 'Bruker SMART'
_computing_data_collection 'Bruker SMART'
_computing_data_reduction 'Bruker SAINT'
_computing_molecular_graphics 'Bruker SHELXTL'
_computing_publication_material 'Bruker SHELXTL'
_computing_structure_refinement 'Bruker SHELXTL'
_computing_structure_solution 'Bruker SHELXTL'
_diffrn_ambient_temperature 173(2)
_diffrn_measured_fraction_theta_full 0.984
_diffrn_measured_fraction_theta_max 0.984
_diffrn_measurement_device_type 'CCD area detector'
_diffrn_measurement_method 'phi and omega scans'
_diffrn_radiation_monochromator graphite
_diffrn_radiation_source 'fine-focus sealed tube'
_diffrn_radiation_type MoK\a
_diffrn_radiation_wavelength 0.71073
_diffrn_reflns_av_R_equivalents 0.0418
_diffrn_reflns_av_sigmaI/netI 0.0732
_diffrn_reflns_limit_h_max 14
_diffrn_reflns_limit_h_min -14
_diffrn_reflns_limit_k_max 19
_diffrn_reflns_limit_k_min -14
_diffrn_reflns_limit_l_max 20
_diffrn_reflns_limit_l_min -20
_diffrn_reflns_number 23708
_diffrn_reflns_theta_full 30.11
_diffrn_reflns_theta_max 30.11
_diffrn_reflns_theta_min 1.48
_exptl_absorpt_coefficient_mu 0.509
_exptl_absorpt_correction_type none
_exptl_crystal_colour yellow
_exptl_crystal_density_diffrn 1.455
_exptl_crystal_density_meas ?
_exptl_crystal_density_method .
_exptl_crystal_description rod
_exptl_crystal_F_000 844
_exptl_crystal_size_max 0.25
_exptl_crystal_size_mid 0.09
_exptl_crystal_size_min 0.05
_refine_diff_density_max 1.042
_refine_diff_density_min -0.498
_refine_diff_density_rms 0.093
_refine_ls_extinction_method none
_refine_ls_goodness_of_fit_ref 1.032
_refine_ls_hydrogen_treatment riding
_refine_ls_matrix_type full
_refine_ls_number_parameters 497
_refine_ls_number_reflns 10851
_refine_ls_number_restraints 0
_refine_ls_restrained_S_all 1.032
_refine_ls_R_factor_all 0.1189
_refine_ls_R_factor_gt 0.0639
_refine_ls_shift/su_max 0.000
_refine_ls_shift/su_mean 0.000
_refine_ls_structure_factor_coef Fsqd
_refine_ls_weighting_details 'calc w=1/[\s^2^(Fo^2^)+(0.1072P)^2^+0.0000P] where P=(Fo^2^+2Fc^2^)/3'
_refine_ls_weighting_scheme calc
_refine_ls_wR_factor_gt 0.1679
_refine_ls_wR_factor_ref 0.2006
_reflns_number_gt 6073
_reflns_number_total 10851
_reflns_threshold_expression >2sigma(I)
_cod_data_source_file b616841h.txt
_cod_data_source_block e273b
_cod_original_cell_volume 1872.10(9)
_cod_original_sg_symbol_H-M P-1
_cod_database_code 7005109

loop_
_symmetry_equiv_pos_as_xyz
'x, y, z'
'-x, -y, -z'

loop_
_atom_site_label
_atom_site_type_symbol
_atom_site_fract_x
_atom_site_fract_y
_atom_site_fract_z
_atom_site_U_iso_or_equiv
_atom_site_adp_type
_atom_site_occupancy
_atom_site_symmetry_multiplicity
_atom_site_calc_flag
_atom_site_refinement_flags
_atom_site_disorder_assembly
_atom_site_disorder_group
S1 S 0.66525(8) 0.49030(5) 0.24391(5) 0.03123(17) Uani 1 1 d . . .
S2 S 0.46174(7) 0.60231(5) 0.21579(5) 0.02943(17) Uani 1 1 d . . .
C1 C 0.5843(3) 0.56628(18) 0.29441(17) 0.0236(5) Uani 1 1 d . . .
C2 C 0.6128(2) 0.59442(17) 0.39245(16) 0.0202(5) Uani 1 1 d . . .
C3 C 0.7419(2) 0.60311(17) 0.47065(16) 0.0204(5) Uani 1 1 d . . .
C4 C 0.8697(2) 0.59066(18) 0.47155(18) 0.0243(5) Uani 1 1 d . . .
H4 H 0.8855 0.5695 0.4142 0.029 Uiso 1 1 calc R . .
C5 C 0.9717(3) 0.61102(19) 0.56109(19) 0.0287(6) Uani 1 1 d . . .
H5 H 1.0581 0.6039 0.5643 0.034 Uiso 1 1 calc R . .
C6 C 0.9461(3) 0.64212(19) 0.64632(18) 0.0292(6) Uani 1 1 d . . .
H6 H 1.0159 0.6532 0.7050 0.035 Uiso 1 1 calc R . .
C7 C 0.7289(2) 0.63709(17) 0.56125(16) 0.0220(5) Uani 1 1 d . . .
C8 C 0.5204(2) 0.62331(17) 0.44348(16) 0.0201(5) Uani 1 1 d . . .
C9 C 0.3816(2) 0.62252(18) 0.41207(18) 0.0246(5) Uani 1 1 d . . .
H9 H 0.3293 0.6055 0.3465 0.029 Uiso 1 1 calc R . .
C10 C 0.3246(3) 0.64835(18) 0.48312(19) 0.0272(5) Uani 1 1 d . . .
H10 H 0.2324 0.6485 0.4650 0.033 Uiso 1 1 calc R . .
C11 C 0.4039(3) 0.67366(19) 0.58005(19) 0.0294(6) Uani 1 1 d . . .
H11 H 0.3628 0.6919 0.6251 0.035 Uiso 1 1 calc R . .
C12 C 0.5896(2) 0.64748(17) 0.54473(17) 0.0210(5) Uani 1 1 d . . .
C13 C 0.7074(3) 0.5474(2) 0.14680(17) 0.0302(6) Uani 1 1 d . . .
H13A H 0.7060 0.4930 0.0971 0.036 Uiso 1 1 calc R . .
H13B H 0.6322 0.5702 0.1179 0.036 Uiso 1 1 calc R . .
C14 C 0.8553(3) 0.6421(2) 0.18010(19) 0.0371(6) Uani 1 1 d . . .
H14A H 0.8665 0.6735 0.1266 0.044 Uiso 1 1 calc R . .
H14B H 0.8591 0.6956 0.2319 0.044 Uiso 1 1 calc R . .
C15 C 0.9755(3) 0.6104(3) 0.2145(2) 0.0466(8) Uani 1 1 d . . .
C16 C 0.3444(3) 0.4788(2) 0.12346(17) 0.0311(6) Uani 1 1 d . . .
H16A H 0.2789 0.4923 0.0722 0.037 Uiso 1 1 calc R . .
H16B H 0.4033 0.4518 0.0953 0.037 Uiso 1 1 calc R . .
C17 C 0.2555(3) 0.3955(2) 0.1651(2) 0.0420(7) Uani 1 1 d . . .
H17A H 0.3207 0.3822 0.2167 0.050 Uiso 1 1 calc R . .
H17B H 0.1956 0.4219 0.1926 0.050 Uiso 1 1 calc R . .
C18 C 0.1619(3) 0.2954(2) 0.0895(2) 0.0392(7) Uani 1 1 d . . .
N1 N 0.8263(2) 0.65701(16) 0.64850(15) 0.0275(5) Uani 1 1 d . . .
N2 N 0.5373(2) 0.67363(16) 0.61388(15) 0.0270(5) Uani 1 1 d . . .
N3 N 1.0667(3) 0.5838(3) 0.2413(3) 0.0754(10) Uani 1 1 d . . .
N4 N 0.0904(3) 0.2193(2) 0.0296(2) 0.0465(6) Uani 1 1 d . . .
S3 S 0.14003(8) 0.97648(5) 0.23622(5) 0.03071(17) Uani 1 1 d . . .
S4 S -0.06847(8) 1.08404(6) 0.20609(5) 0.03234(18) Uani 1 1 d . . .
C19 C 0.0594(3) 1.05343(18) 0.28634(17) 0.0243(5) Uani 1 1 d . . .
C20 C 0.0931(2) 1.08670(17) 0.38441(16) 0.0207(5) Uani 1 1 d . . .
C21 C 0.2249(2) 1.09737(17) 0.46221(16) 0.0203(5) Uani 1 1 d . . .
C22 C 0.3519(2) 1.08524(18) 0.46160(17) 0.0234(5) Uani 1 1 d . . .
H22 H 0.3667 1.0642 0.4039 0.028 Uiso 1 1 calc R . .
C23 C 0.4551(3) 1.10587(18) 0.55069(19) 0.0269(5) Uani 1 1 d . . .
H23 H 0.5412 1.0984 0.5532 0.032 Uiso 1 1 calc R . .
C24 C 0.4314(3) 1.13773(19) 0.63674(18) 0.0284(5) Uani 1 1 d . . .
H24 H 0.5021 1.1493 0.6952 0.034 Uiso 1 1 calc R . .
C25 C 0.2135(2) 1.13251(17) 0.55288(16) 0.0206(5) Uani 1 1 d . . .
C26 C 0.0037(2) 1.11835(17) 0.43635(17) 0.0209(5) Uani 1 1 d . . .
C27 C -0.1341(2) 1.11959(17) 0.40616(18) 0.0235(5) Uani 1 1 d . . .
H27 H -0.1878 1.1018 0.3407 0.028 Uiso 1 1 calc R . .
C28 C -0.1880(3) 1.14851(18) 0.47766(19) 0.0261(5) Uani 1 1 d . . .
H28 H -0.2793 1.1503 0.4602 0.031 Uiso 1 1 calc R . .
C29 C -0.1070(3) 1.17456(19) 0.57427(19) 0.0295(6) Uani 1 1 d . . .
H29 H -0.1463 1.1943 0.6199 0.035 Uiso 1 1 calc R . .
C30 C 0.0755(2) 1.14417(17) 0.53714(17) 0.0217(5) Uani 1 1 d . . .
C31 C 0.1870(3) 1.0369(2) 0.14162(17) 0.0313(6) Uani 1 1 d . . .
H31A H 0.1882 0.9839 0.0919 0.038 Uiso 1 1 calc R . .
H31B H 0.1122 1.0597 0.1120 0.038 Uiso 1 1 calc R . .
C32 C 0.3346(3) 1.1323(2) 0.1785(2) 0.0374(7) Uani 1 1 d . . .
H32A H 0.3488 1.1653 0.1263 0.045 Uiso 1 1 calc R . .
H32B H 0.3356 1.1844 0.2302 0.045 Uiso 1 1 calc R . .
C33 C 0.4535(3) 1.1006(3) 0.2145(2) 0.0463(8) Uani 1 1 d . . .
C34 C -0.1816(3) 0.9587(2) 0.11495(17) 0.0317(6) Uani 1 1 d . . .
H34A H -0.2410 0.9715 0.0598 0.038 Uiso 1 1 calc R . .
H34B H -0.1196 0.9299 0.0927 0.038 Uiso 1 1 calc R . .
C35 C -0.2803(3) 0.8775(2) 0.1530(2) 0.0448(8) Uani 1 1 d . . .
H35A H -0.2218 0.8643 0.2083 0.054 Uiso 1 1 calc R . .
H35B H -0.3441 0.9051 0.1743 0.054 Uiso 1 1 calc R . .
C36 C -0.3687(3) 0.7768(3) 0.0764(2) 0.0414(7) Uani 1 1 d . . .
N5 N 0.3115(2) 1.15251(16) 0.63931(14) 0.0257(4) Uani 1 1 d . . .
N6 N 0.0258(2) 1.17326(15) 0.60704(15) 0.0262(5) Uani 1 1 d . . .
N7 N 0.5441(3) 1.0742(3) 0.2439(3) 0.0760(10) Uani 1 1 d . . .
N8 N -0.4339(3) 0.7012(2) 0.0155(2) 0.0476(7) Uani 1 1 d . . .
Cl1 Cl 0.1351(3) 0.6438(3) -0.0800(2) 0.149(2) Uani 0.614(3) 1 d P A 1
Cl2 Cl 0.2701(3) 0.7688(2) 0.11098(16) 0.0914(9) Uani 0.614(3) 1 d P A 1
Cl3 Cl 0.3592(4) 0.8651(3) -0.0308(3) 0.1530(19) Uani 0.614(3) 1 d P A 1
Cl4 Cl 0.1525(11) 0.6398(9) 0.0140(6) 0.308(7) Uani 0.386(3) 1 d P A 2
Cl5 Cl 0.2578(6) 0.7253(4) -0.1165(3) 0.146(2) Uani 0.386(3) 1 d P A 2
Cl6 Cl 0.3432(11) 0.8452(10) 0.0798(9) 0.471(14) Uani 0.386(3) 1 d P A 2
C37 C 0.2294(6) 0.7745(5) -0.0160(5) 0.136(3) Uani 1 1 d . . .
H37 H 0.1536 0.8019 -0.0249 0.163 Uiso 1 1 calc R A 1

loop_
_atom_site_aniso_label
_atom_site_aniso_U_11
_atom_site_aniso_U_22
_atom_site_aniso_U_33
_atom_site_aniso_U_23
_atom_site_aniso_U_13
_atom_site_aniso_U_12
S1 0.0494(4) 0.0381(4) 0.0217(3) 0.0091(3) 0.0171(3) 0.0311(3)
S2 0.0411(4) 0.0352(4) 0.0213(3) 0.0085(3) 0.0105(3) 0.0255(3)
C1 0.0313(12) 0.0262(12) 0.0206(11) 0.0075(9) 0.0123(10) 0.0168(10)
C2 0.0264(11) 0.0174(10) 0.0223(11) 0.0060(9) 0.0108(9) 0.0127(9)
C3 0.0277(12) 0.0160(10) 0.0211(11) 0.0052(9) 0.0110(9) 0.0107(9)
C4 0.0306(12) 0.0213(11) 0.0263(12) 0.0065(10) 0.0137(10) 0.0134(10)
C5 0.0267(12) 0.0283(13) 0.0349(14) 0.0111(11) 0.0113(10) 0.0138(10)
C6 0.0287(13) 0.0307(13) 0.0258(13) 0.0077(10) 0.0054(10) 0.0119(11)
C7 0.0286(12) 0.0184(11) 0.0208(11) 0.0054(9) 0.0119(9) 0.0087(9)
C8 0.0256(11) 0.0150(10) 0.0224(11) 0.0052(9) 0.0118(9) 0.0087(9)
C9 0.0252(12) 0.0237(12) 0.0270(12) 0.0051(10) 0.0105(10) 0.0118(10)
C10 0.0283(12) 0.0221(12) 0.0388(15) 0.0082(11) 0.0190(11) 0.0134(10)
C11 0.0371(14) 0.0255(12) 0.0348(14) 0.0073(11) 0.0250(12) 0.0142(11)
C12 0.0286(12) 0.0158(10) 0.0221(11) 0.0052(9) 0.0130(9) 0.0097(9)
C13 0.0376(14) 0.0430(15) 0.0183(12) 0.0073(11) 0.0118(10) 0.0244(12)
C14 0.0428(16) 0.0426(16) 0.0260(14) 0.0070(12) 0.0091(12) 0.0201(13)
C15 0.0383(16) 0.053(2) 0.0403(17) 0.0056(15) 0.0050(13) 0.0181(15)
C16 0.0366(14) 0.0433(15) 0.0176(12) 0.0076(11) 0.0097(10) 0.0206(12)
C17 0.0531(18) 0.0440(17) 0.0272(14) 0.0082(13) 0.0180(13) 0.0151(14)
C18 0.0419(16) 0.0450(18) 0.0353(16) 0.0130(14) 0.0165(13) 0.0194(14)
N1 0.0316(11) 0.0267(11) 0.0228(10) 0.0072(9) 0.0094(9) 0.0099(9)
N2 0.0348(11) 0.0247(10) 0.0247(11) 0.0048(8) 0.0161(9) 0.0120(9)
N3 0.0462(17) 0.089(2) 0.082(3) 0.013(2) 0.0006(16) 0.0355(17)
N4 0.0465(15) 0.0468(16) 0.0481(16) 0.0108(13) 0.0185(13) 0.0199(13)
S3 0.0456(4) 0.0370(4) 0.0218(3) 0.0068(3) 0.0145(3) 0.0286(3)
S4 0.0451(4) 0.0392(4) 0.0223(3) 0.0075(3) 0.0094(3) 0.0294(3)
C19 0.0308(12) 0.0247(12) 0.0235(12) 0.0057(10) 0.0103(10) 0.0174(10)
C20 0.0268(11) 0.0181(11) 0.0217(11) 0.0053(9) 0.0109(9) 0.0121(9)
C21 0.0257(11) 0.0161(10) 0.0200(11) 0.0057(9) 0.0092(9) 0.0082(9)
C22 0.0278(12) 0.0226(12) 0.0240(12) 0.0045(9) 0.0125(10) 0.0127(10)
C23 0.0258(12) 0.0218(12) 0.0352(14) 0.0083(10) 0.0105(10) 0.0116(10)
C24 0.0295(13) 0.0261(13) 0.0268(13) 0.0067(10) 0.0061(10) 0.0108(10)
C25 0.0261(11) 0.0164(11) 0.0211(11) 0.0064(9) 0.0109(9) 0.0077(9)
C26 0.0266(12) 0.0169(11) 0.0239(12) 0.0057(9) 0.0129(9) 0.0110(9)
C27 0.0265(12) 0.0210(11) 0.0267(12) 0.0065(9) 0.0121(10) 0.0116(10)
C28 0.0279(12) 0.0208(12) 0.0364(14) 0.0081(10) 0.0171(11) 0.0130(10)
C29 0.0354(14) 0.0254(13) 0.0373(15) 0.0088(11) 0.0243(12) 0.0144(11)
C30 0.0280(12) 0.0161(11) 0.0222(12) 0.0045(9) 0.0129(9) 0.0074(9)
C31 0.0360(14) 0.0449(15) 0.0189(12) 0.0056(11) 0.0106(10) 0.0230(12)
C32 0.0415(15) 0.0445(17) 0.0253(14) 0.0057(12) 0.0076(11) 0.0203(13)
C33 0.0370(16) 0.055(2) 0.0382(17) 0.0065(15) 0.0058(13) 0.0163(15)
C34 0.0356(14) 0.0460(16) 0.0190(12) 0.0075(11) 0.0092(10) 0.0232(12)
C35 0.063(2) 0.0464(17) 0.0294(15) 0.0100(13) 0.0217(14) 0.0230(15)
C36 0.0509(18) 0.0493(19) 0.0363(16) 0.0187(15) 0.0229(14) 0.0256(15)
N5 0.0286(11) 0.0245(10) 0.0218(10) 0.0043(8) 0.0075(8) 0.0097(9)
N6 0.0345(11) 0.0219(10) 0.0260(11) 0.0044(8) 0.0173(9) 0.0113(9)
N7 0.0420(17) 0.096(3) 0.082(3) 0.016(2) 0.0018(16) 0.0355(17)
N8 0.0514(16) 0.0483(16) 0.0458(16) 0.0084(13) 0.0187(13) 0.0231(13)
Cl1 0.143(2) 0.132(2) 0.121(2) -0.073(2) -0.059(2) 0.111(2)
Cl2 0.0920(15) 0.1096(19) 0.0512(12) 0.0167(13) 0.0026(10) 0.0336(13)
Cl3 0.134(3) 0.224(4) 0.245(4) 0.177(4) 0.122(3) 0.149(3)
Cl4 0.508(15) 0.574(17) 0.211(8) 0.243(11) 0.216(10) 0.513(15)
Cl5 0.139(4) 0.150(5) 0.093(3) 0.019(3) -0.041(3) 0.056(4)
Cl6 0.298(11) 0.445(16) 0.423(16) -0.362(14) -0.265(11) 0.326(12)
C37 0.097(4) 0.103(4) 0.158(6) -0.026(4) -0.044(4) 0.068(4)

loop_
_atom_type_symbol
_atom_type_description
_atom_type_scat_dispersion_real
_atom_type_scat_dispersion_imag
_atom_type_scat_source
C C 0.0033 0.0016 'International Tables Vol C Tables 4.2.6.8 and 6.1.1.4'
H H 0.0000 0.0000 'International Tables Vol C Tables 4.2.6.8 and 6.1.1.4'
N N 0.0061 0.0033 'International Tables Vol C Tables 4.2.6.8 and 6.1.1.4'
S S 0.1246 0.1234 'International Tables Vol C Tables 4.2.6.8 and 6.1.1.4'
Cl Cl 0.1484 0.1585 'International Tables Vol C Tables 4.2.6.8 and 6.1.1.4'

loop_
_geom_angle_atom_site_label_1
_geom_angle_atom_site_label_2
_geom_angle_atom_site_label_3
_geom_angle
_geom_angle_site_symmetry_1
_geom_angle_site_symmetry_3
_geom_angle_publ_flag
C1 S1 C13 104.14(12) . . ?
C1 S2 C16 103.04(12) . . ?
C2 C1 S2 120.40(18) . . ?
C2 C1 S1 120.96(18) . . ?
S2 C1 S1 118.62(13) . . ?
C1 C2 C3 127.7(2) . . ?
C1 C2 C8 127.1(2) . . ?
C3 C2 C8 105.22(19) . . ?
C4 C3 C7 117.1(2) . . ?
C4 C3 C2 133.9(2) . . ?
C7 C3 C2 108.9(2) . . ?
C5 C4 C3 117.5(2) . . ?
C5 C4 H4 121.3 . . ?
C3 C4 H4 121.3 . . ?
C4 C5 C6 120.6(2) . . ?
C4 C5 H5 119.7 . . ?
C6 C5 H5 119.7 . . ?
N1 C6 C5 123.7(2) . . ?
N1 C6 H6 118.1 . . ?
C5 C6 H6 118.1 . . ?
N1 C7 C3 126.3(2) . . ?
N1 C7 C12 125.0(2) . . ?
C3 C7 C12 108.7(2) . . ?
C9 C8 C12 117.1(2) . . ?
C9 C8 C2 133.6(2) . . ?
C12 C8 C2 109.1(2) . . ?
C10 C9 C8 117.3(2) . . ?
C10 C9 H9 121.4 . . ?
C8 C9 H9 121.4 . . ?
C11 C10 C9 120.6(2) . . ?
C11 C10 H10 119.7 . . ?
C9 C10 H10 119.7 . . ?
N2 C11 C10 124.3(2) . . ?
N2 C11 H11 117.9 . . ?
C10 C11 H11 117.9 . . ?
N2 C12 C8 126.4(2) . . ?
N2 C12 C7 125.6(2) . . ?
C8 C12 C7 108.1(2) . . ?
C14 C13 S1 113.52(17) . . ?
C14 C13 H13A 108.9 . . ?
S1 C13 H13A 108.9 . . ?
C14 C13 H13B 108.9 . . ?
S1 C13 H13B 108.9 . . ?
H13A C13 H13B 107.7 . . ?
C15 C14 C13 111.6(2) . . ?
C15 C14 H14A 109.3 . . ?
C13 C14 H14A 109.3 . . ?
C15 C14 H14B 109.3 . . ?
C13 C14 H14B 109.3 . . ?
H14A C14 H14B 108.0 . . ?
N3 C15 C14 178.5(4) . . ?
C17 C16 S2 111.57(17) . . ?
C17 C16 H16A 109.3 . . ?
S2 C16 H16A 109.3 . . ?
C17 C16 H16B 109.3 . . ?
S2 C16 H16B 109.3 . . ?
H16A C16 H16B 108.0 . . ?
C18 C17 C16 110.9(2) . . ?
C18 C17 H17A 109.5 . . ?
C16 C17 H17A 109.5 . . ?
C18 C17 H17B 109.5 . . ?
C16 C17 H17B 109.5 . . ?
H17A C17 H17B 108.0 . . ?
N4 C18 C17 178.4(3) . . ?
C7 N1 C6 114.8(2) . . ?
C12 N2 C11 114.3(2) . . ?
C19 S3 C31 103.35(12) . . ?
C19 S4 C34 103.41(12) . . ?
C20 C19 S4 120.81(19) . . ?
C20 C19 S3 121.10(18) . . ?
S4 C19 S3 118.08(14) . . ?
C19 C20 C26 126.9(2) . . ?
C19 C20 C21 127.9(2) . . ?
C26 C20 C21 105.21(19) . . ?
C22 C21 C25 117.6(2) . . ?
C22 C21 C20 133.7(2) . . ?
C25 C21 C20 108.7(2) . . ?
C23 C22 C21 117.2(2) . . ?
C23 C22 H22 121.4 . . ?
C21 C22 H22 121.4 . . ?
C22 C23 C24 120.7(2) . . ?
C22 C23 H23 119.7 . . ?
C24 C23 H23 119.7 . . ?
N5 C24 C23 123.3(2) . . ?
N5 C24 H24 118.3 . . ?
C23 C24 H24 118.3 . . ?
N5 C25 C21 126.1(2) . . ?
N5 C25 C30 125.2(2) . . ?
C21 C25 C30 108.8(2) . . ?
C27 C26 C30 117.3(2) . . ?
C27 C26 C20 133.7(2) . . ?
C30 C26 C20 108.9(2) . . ?
C28 C27 C26 117.5(2) . . ?
C28 C27 H27 121.3 . . ?
C26 C27 H27 121.3 . . ?
C29 C28 C27 120.5(2) . . ?
C29 C28 H28 119.8 . . ?
C27 C28 H28 119.8 . . ?
N6 C29 C28 124.3(2) . . ?
N6 C29 H29 117.9 . . ?
C28 C29 H29 117.9 . . ?
N6 C30 C26 126.0(2) . . ?
N6 C30 C25 125.6(2) . . ?
C26 C30 C25 108.5(2) . . ?
C32 C31 S3 113.39(17) . . ?
C32 C31 H31A 108.9 . . ?
S3 C31 H31A 108.9 . . ?
C32 C31 H31B 108.9 . . ?
S3 C31 H31B 108.9 . . ?
H31A C31 H31B 107.7 . . ?
C33 C32 C31 111.4(2) . . ?
C33 C32 H32A 109.4 . . ?
C31 C32 H32A 109.4 . . ?
C33 C32 H32B 109.4 . . ?
C31 C32 H32B 109.4 . . ?
H32A C32 H32B 108.0 . . ?
N7 C33 C32 178.1(4) . . ?
C35 C34 S4 112.56(18) . . ?
C35 C34 H34A 109.1 . . ?
S4 C34 H34A 109.1 . . ?
C35 C34 H34B 109.1 . . ?
S4 C34 H34B 109.1 . . ?
H34A C34 H34B 107.8 . . ?
C36 C35 C34 110.3(2) . . ?
C36 C35 H35A 109.6 . . ?
C34 C35 H35A 109.6 . . ?
C36 C35 H35B 109.6 . . ?
C34 C35 H35B 109.6 . . ?
H35A C35 H35B 108.1 . . ?
N8 C36 C35 177.5(3) . . ?
C25 N5 C24 115.2(2) . . ?
C30 N6 C29 114.5(2) . . ?
Cl6 C37 Cl3 68.3(8) . . ?
Cl6 C37 Cl5 127.4(7) . . ?
Cl3 C37 Cl5 71.7(5) . . ?
Cl6 C37 Cl1 141.9(8) . . ?
Cl3 C37 Cl1 129.5(5) . . ?
Cl5 C37 Cl1 58.0(3) . . ?
Cl6 C37 Cl2 44.2(8) . . ?
Cl3 C37 Cl2 111.5(3) . . ?
Cl5 C37 Cl2 138.2(4) . . ?
Cl1 C37 Cl2 103.7(4) . . ?
Cl6 C37 Cl4 102.4(9) . . ?
Cl3 C37 Cl4 149.8(4) . . ?
Cl5 C37 Cl4 95.3(4) . . ?
Cl1 C37 Cl4 43.6(3) . . ?
Cl2 C37 Cl4 60.3(4) . . ?
Cl6 C37 H37 104.2 . . ?
Cl3 C37 H37 103.0 . . ?
Cl5 C37 H37 117.1 . . ?
Cl1 C37 H37 103.0 . . ?
Cl2 C37 H37 103.0 . . ?
Cl4 C37 H37 107.2 . . ?

loop_
_geom_bond_atom_site_label_1
_geom_bond_atom_site_label_2
_geom_bond_distance
_geom_bond_site_symmetry_2
_geom_bond_publ_flag
S1 C1 1.764(2) . ?
S1 C13 1.814(2) . ?
S2 C1 1.761(2) . ?
S2 C16 1.815(3) . ?
C1 C2 1.369(3) . ?
C2 C3 1.486(3) . ?
C2 C8 1.488(3) . ?
C3 C4 1.398(3) . ?
C3 C7 1.410(3) . ?
C4 C5 1.385(3) . ?
C4 H4 0.9300 . ?
C5 C6 1.393(4) . ?
C5 H5 0.9300 . ?
C6 N1 1.343(3) . ?
C6 H6 0.9300 . ?
C7 N1 1.340(3) . ?
C7 C12 1.472(3) . ?
C8 C9 1.396(3) . ?
C8 C12 1.415(3) . ?
C9 C10 1.394(3) . ?
C9 H9 0.9300 . ?
C10 C11 1.378(4) . ?
C10 H10 0.9300 . ?
C11 N2 1.352(3) . ?
C11 H11 0.9300 . ?
C12 N2 1.338(3) . ?
C13 C14 1.529(4) . ?
C13 H13A 0.9700 . ?
C13 H13B 0.9700 . ?
C14 C15 1.467(4) . ?
C14 H14A 0.9700 . ?
C14 H14B 0.9700 . ?
C15 N3 1.139(4) . ?
C16 C17 1.523(4) . ?
C16 H16A 0.9700 . ?
C16 H16B 0.9700 . ?
C17 C18 1.474(4) . ?
C17 H17A 0.9700 . ?
C17 H17B 0.9700 . ?
C18 N4 1.137(4) . ?
S3 C19 1.770(2) . ?
S3 C31 1.817(3) . ?
S4 C19 1.762(2) . ?
S4 C34 1.817(3) . ?
C19 C20 1.367(3) . ?
C20 C26 1.486(3) . ?
C20 C21 1.493(3) . ?
C21 C22 1.393(3) . ?
C21 C25 1.407(3) . ?
C22 C23 1.386(3) . ?
C22 H22 0.9300 . ?
C23 C24 1.396(3) . ?
C23 H23 0.9300 . ?
C24 N5 1.344(3) . ?
C24 H24 0.9300 . ?
C25 N5 1.334(3) . ?
C25 C30 1.467(3) . ?
C26 C27 1.397(3) . ?
C26 C30 1.411(3) . ?
C27 C28 1.390(3) . ?
C27 H27 0.9300 . ?
C28 C29 1.378(4) . ?
C28 H28 0.9300 . ?
C29 N6 1.351(3) . ?
C29 H29 0.9300 . ?
C30 N6 1.342(3) . ?
C31 C32 1.530(4) . ?
C31 H31A 0.9700 . ?
C31 H31B 0.9700 . ?
C32 C33 1.460(4) . ?
C32 H32A 0.9700 . ?
C32 H32B 0.9700 . ?
C33 N7 1.140(4) . ?
C34 C35 1.519(4) . ?
C34 H34A 0.9700 . ?
C34 H34B 0.9700 . ?
C35 C36 1.479(4) . ?
C35 H35A 0.9700 . ?
C35 H35B 0.9700 . ?
C36 N8 1.135(4) . ?
Cl1 C37 1.713(6) . ?
Cl2 C37 1.835(8) . ?
Cl3 C37 1.578(7) . ?
Cl4 C37 1.929(11) . ?
Cl5 C37 1.684(9) . ?
Cl6 C37 1.513(8) . ?
C37 H37 0.9800 . ?
